data_2241624
loop_
_publ_author_name
'Ben Mleh, Cherifa'
'Roisnel, Thierry'
'Marouani, Houda'

_publ_section_title
;
 <i>trans</i>-2,5-Dimethylpiperazine-1,4-diium bis(perchlorate) dihydrate:
 crystal structure and Hirshfeld surface analysis
;
_journal_coeditor_code HB7574
_journal_issue 4
_journal_name_full 'Acta Crystallographica Section E'
_journal_page_first 593
_journal_page_last 596
_journal_paper_doi 10.1107/S205698901600520X
_journal_volume 72
_journal_year 2016
_chemical_formula_iupac 'C6 H16 N2 2+, 2Cl O4 -, 2H2 O'
_chemical_formula_moiety 'C6 H16 N2, 2(Cl O4), 2(H2 O) '
_chemical_formula_sum 'C6 H20 Cl2 N2 O10'
_chemical_formula_weight 351.14
_chemical_name_systematic
;
<i>trans</i>-2,5-Dimethylpiperazine-1,4-diium bis(perchlorate) dihydrate
;
_space_group_crystal_system monoclinic
_space_group_IT_number 15
_space_group_name_Hall '-C 2yc'
_space_group_name_H-M_alt 'C 1 2/c 1'
_symmetry_space_group_name_Hall '-C 2yc'
_symmetry_space_group_name_H-M 'C 1 2/c 1'
_atom_sites_solution_hydrogens geom
_atom_sites_solution_primary direct
_atom_sites_solution_secondary difmap
_audit_creation_method SHELXL-97
_cell_angle_alpha 90.00
_cell_angle_beta 128.7510(10)
_cell_angle_gamma 90.00
_cell_formula_units_Z 4
_cell_length_a 16.8603(8)
_cell_length_b 7.2655(3)
_cell_length_c 14.4534(6)
_cell_measurement_reflns_used 7552
_cell_measurement_temperature 150
_cell_measurement_theta_max 27.46
_cell_measurement_theta_min 3.10
_cell_volume 1380.78(11)
_computing_cell_refinement
;
SAINT (Bruker, 2014)
;
_computing_data_collection
;
APEX2 (Bruker, 2014)
;
_computing_data_reduction
;
SAINT (Bruker, 2014)
;
_computing_molecular_graphics
;
Ortep-3 for Windows (Farrugia, 2012)
;
_computing_publication_material
;
WinGX publication routines (Farrugia, 2012)
;
_computing_structure_refinement
;
SHELXL-2014/7 (Sheldrick, 2015)
;
_computing_structure_solution
;
SIR97 (Altomare <i>et al.</i>,  1999)
;
_diffrn_ambient_temperature 150
_diffrn_measured_fraction_theta_full 0.983
_diffrn_measured_fraction_theta_max 0.983
_diffrn_measurement_device_type 'D8 VENTURE Bruker AXS'
_diffrn_measurement_method 'rotation images'
_diffrn_radiation_monochromator 'multilayer monochromator'
_diffrn_radiation_source 'Incoatec microfocus sealed tube'
_diffrn_radiation_type MoK\a
_diffrn_radiation_wavelength 0.71073
_diffrn_reflns_av_R_equivalents 0.0229
_diffrn_reflns_limit_h_max 21
_diffrn_reflns_limit_h_min -21
_diffrn_reflns_limit_k_max 9
_diffrn_reflns_limit_k_min -9
_diffrn_reflns_limit_l_max 15
_diffrn_reflns_limit_l_min -18
_diffrn_reflns_number 7760
_diffrn_reflns_theta_full 25.242
_diffrn_reflns_theta_max 27.461
_diffrn_reflns_theta_min 3.098
_exptl_absorpt_coefficient_mu 0.522
_exptl_absorpt_correction_T_max 0.878
_exptl_absorpt_correction_T_min 0.775
_exptl_absorpt_correction_type multi-scan
_exptl_absorpt_process_details
;
(SADABS; Bruker, 2014)
;
_exptl_crystal_colour colourless
_exptl_crystal_density_diffrn 1.689
_exptl_crystal_density_method 'not measured'
_exptl_crystal_description prism
_exptl_crystal_F_000 736
_exptl_crystal_size_max 0.440
_exptl_crystal_size_mid 0.290
_exptl_crystal_size_min 0.250
_refine_diff_density_max 0.341
_refine_diff_density_min -0.412
_refine_ls_extinction_method none
_refine_ls_goodness_of_fit_ref 1.125
_refine_ls_hydrogen_treatment mixed
_refine_ls_matrix_type full
_refine_ls_number_parameters 100
_refine_ls_number_reflns 1557
_refine_ls_number_restraints 3
_refine_ls_restrained_S_all 1.127
_refine_ls_R_factor_all 0.0302
_refine_ls_R_factor_gt 0.0279
_refine_ls_shift/su_max 0.001
_refine_ls_shift/su_mean 0.000
_refine_ls_structure_factor_coef Fsqd
_refine_ls_weighting_details 'calc w=1/[\s^2^(Fo^2^)+(0.0308P)^2^+1.9533P] where P=(Fo^2^+2Fc^2^)/3'
_refine_ls_weighting_scheme calc
_refine_ls_wR_factor_gt 0.0730
_refine_ls_wR_factor_ref 0.0744
_reflns_number_gt 1457
_reflns_number_total 1557
_reflns_threshold_expression I>2\s(I)
_cod_data_source_file hb7574sup1.cif
_cod_data_source_block I
_cod_original_cell_volume 1380.78(10)
_cod_database_code 2241624

loop_
_symmetry_equiv_pos_as_xyz
'x, y, z'
'-x, y, -z+1/2'
'x+1/2, y+1/2, z'
'-x+1/2, y+1/2, -z+1/2'
'-x, -y, -z'
'x, -y, z-1/2'
'-x+1/2, -y+1/2, -z'
'x+1/2, -y+1/2, z-1/2'

loop_
_atom_site_type_symbol
_atom_site_label
_atom_site_fract_x
_atom_site_fract_y
_atom_site_fract_z
_atom_site_U_iso_or_equiv
_atom_site_adp_type
_atom_site_calc_flag
_atom_site_refinement_flags
_atom_site_occupancy
_atom_site_symmetry_multiplicity
Cl Cl1 0.09748(2) 0.13197(4) 0.16201(3) 0.01195(12) Uani d . 1 1
O O1 0.14991(10) 0.26958(16) 0.25415(10) 0.0307(3) Uani d . 1 1
O O2 0.16959(8) -0.00473(16) 0.18348(11) 0.0254(3) Uani d . 1 1
O O3 0.02214(9) 0.04530(16) 0.16384(10) 0.0239(3) Uani d . 1 1
O O4 0.05035(9) 0.21898(16) 0.04934(9) 0.0236(3) Uani d . 1 1
O OW 0.40676(9) 0.84994(14) 0.78311(9) 0.0203(2) Uani d D 1 1
H H1W 0.3881(18) 0.9600(15) 0.780(2) 0.046(7) Uiso d D 1 1
H H2W 0.3837(15) 0.780(2) 0.8086(18) 0.034(6) Uiso d D 1 1
N N1 0.14181(8) 0.75580(15) 0.43347(10) 0.0111(2) Uani d . 1 1
H H2N 0.1201 0.7208 0.3612 0.013 Uiso calc R 1 1
H H1N 0.0867 0.7774 0.4286 0.013 Uiso calc R 1 1
C C1 0.20218(10) 0.92935(18) 0.46870(12) 0.0119(3) Uani d . 1 1
H H1A 0.2220 0.9720 0.5442 0.014 Uiso calc R 1 1
H H1B 0.1605 1.0239 0.4099 0.014 Uiso calc R 1 1
C C2 0.20319(10) 0.60230(18) 0.52072(11) 0.0114(3) Uani d . 1 1
H H2 0.2243 0.6396 0.5984 0.014 Uiso calc R 1 1
C C3 0.13915(11) 0.42938(19) 0.48147(13) 0.0186(3) Uani d . 1 1
H H3A 0.0801 0.4542 0.4754 0.028 Uiso calc R 1 1
H H3B 0.1785 0.3334 0.5385 0.028 Uiso calc R 1 1
H H3C 0.1183 0.3911 0.4056 0.028 Uiso calc R 1 1

loop_
_atom_site_aniso_label
_atom_site_aniso_U_11
_atom_site_aniso_U_22
_atom_site_aniso_U_33
_atom_site_aniso_U_12
_atom_site_aniso_U_13
_atom_site_aniso_U_23
Cl1 0.01181(18) 0.01242(18) 0.01379(18) -0.00022(10) 0.00907(14) 0.00166(10)
O1 0.0321(6) 0.0200(6) 0.0225(6) -0.0075(5) 0.0085(5) -0.0069(5)
O2 0.0215(6) 0.0256(6) 0.0347(6) 0.0119(5) 0.0203(5) 0.0101(5)
O3 0.0246(6) 0.0246(6) 0.0358(6) -0.0064(4) 0.0253(5) -0.0012(5)
O4 0.0269(6) 0.0308(6) 0.0190(5) 0.0105(5) 0.0171(5) 0.0119(4)
OW 0.0272(6) 0.0152(5) 0.0174(5) -0.0013(4) 0.0135(5) 0.0000(4)
N1 0.0077(5) 0.0131(5) 0.0124(5) 0.0006(4) 0.0062(4) 0.0008(4)
C1 0.0120(6) 0.0101(6) 0.0142(6) 0.0011(5) 0.0084(5) 0.0006(5)
C2 0.0110(6) 0.0113(6) 0.0122(6) 0.0008(5) 0.0074(5) 0.0020(5)
C3 0.0163(6) 0.0139(6) 0.0230(7) -0.0034(5) 0.0111(6) 0.0008(5)

loop_
_atom_type_symbol
_atom_type_description
_atom_type_scat_dispersion_real
_atom_type_scat_dispersion_imag
_atom_type_scat_source
C C 0.0033 0.0016 'International Tables Vol C Tables 4.2.6.8 and 6.1.1.4'
H H 0.0000 0.0000 'International Tables Vol C Tables 4.2.6.8 and 6.1.1.4'
N N 0.0061 0.0033 'International Tables Vol C Tables 4.2.6.8 and 6.1.1.4'
O O 0.0106 0.0060 'International Tables Vol C Tables 4.2.6.8 and 6.1.1.4'
Cl Cl 0.1484 0.1585 'International Tables Vol C Tables 4.2.6.8 and 6.1.1.4'

loop_
_geom_angle_atom_site_label_1
_geom_angle_atom_site_label_2
_geom_angle_atom_site_label_3
_geom_angle_site_symmetry_1
_geom_angle_site_symmetry_3
_geom_angle
O3 Cl1 O4 . . 110.28(7)
O3 Cl1 O1 . . 109.01(7)
O4 Cl1 O1 . . 109.03(7)
O3 Cl1 O2 . . 109.29(7)
O4 Cl1 O2 . . 109.87(7)
O1 Cl1 O2 . . 109.34(7)
H1W OW H2W . . 109.1(17)
C1 N1 C2 . . 111.99(10)
C1 N1 H2N . . 109.2
C2 N1 H2N . . 109.2
C1 N1 H1N . . 109.2
C2 N1 H1N . . 109.2
H2N N1 H1N . . 107.9
N1 C1 C2 . 7_566 110.74(10)
N1 C1 H1A . . 109.5
C2 C1 H1A 7_566 . 109.5
N1 C1 H1B . . 109.5
C2 C1 H1B 7_566 . 109.5
H1A C1 H1B . . 108.1
N1 C2 C3 . . 110.17(10)
N1 C2 C1 . 7_566 108.88(10)
C3 C2 C1 . 7_566 111.63(11)
N1 C2 H2 . . 108.7
C3 C2 H2 . . 108.7
C1 C2 H2 7_566 . 108.7
C2 C3 H3A . . 109.5
C2 C3 H3B . . 109.5
H3A C3 H3B . . 109.5
C2 C3 H3C . . 109.5
H3A C3 H3C . . 109.5
H3B C3 H3C . . 109.5

loop_
_geom_bond_atom_site_label_1
_geom_bond_atom_site_label_2
_geom_bond_site_symmetry_2
_geom_bond_distance
Cl1 O3 . 1.4327(10)
Cl1 O4 . 1.4363(10)
Cl1 O1 . 1.4425(11)
Cl1 O2 . 1.4452(11)
OW H1W . 0.850(9)
OW H2W . 0.850(9)
N1 C1 . 1.4955(16)
N1 C2 . 1.5071(16)
N1 H2N . 0.9000
N1 H1N . 0.9000
C1 C2 7_566 1.5218(17)
C1 H1A . 0.9700
C1 H1B . 0.9700
C2 C3 . 1.5163(18)
C2 C1 7_566 1.5218(17)
C2 H2 . 0.9800
C3 H3A . 0.9600
C3 H3B . 0.9600
C3 H3C . 0.9600

loop_
_geom_hbond_atom_site_label_D
_geom_hbond_atom_site_label_H
_geom_hbond_atom_site_label_A
_geom_hbond_site_symmetry_A
_geom_hbond_distance_DH
_geom_hbond_distance_HA
_geom_hbond_distance_DA
_geom_hbond_angle_DHA
OW H1W O1 7_566 0.850(9) 2.030(10) 2.8637(16) 167(2)
OW H2W O2 7_556 0.850(9) 2.226(12) 2.9932(16) 150.1(18)
N1 H1N O4 6_566 0.90 2.18 2.9067(15) 137
N1 H1N O3 2_565 0.90 2.42 3.0293(15) 125
N1 H1N OW 8_465 0.90 2.55 3.1994(16) 130
N1 H2N OW 7_566 0.90 1.91 2.8019(15) 172
C1 H1B O3 2_565 0.97 2.56 3.1007(17) 116

_cod_database_fobs_code 2241624
